data_1544998
loop_
_publ_author_name
'Erker, Gerhard'
'Wang, Tongdao'
'Wang, Long'
'Daniliuc, Constantin Gabriel'
'Samigullin, Kamil'
'Wagner, Matthias'
'Kehr, Gerald'

_publ_section_title
;
 CO/CO and NO/NO Coupling at a Hidden Frustrated Lewis Pair Template
;
_journal_name_full 'Chem. Sci.'
_journal_paper_doi 10.1039/C6SC04459J
_journal_year 2017
_chemical_formula_sum 'C24 H24 B F10 N3 O2'
_chemical_formula_weight 587.27
_chemical_name_systematic
; 
 ? 
;
_space_group_IT_number 14
_symmetry_cell_setting monoclinic
_symmetry_space_group_name_Hall '-P 2yn'
_symmetry_space_group_name_H-M 'P 1 21/n 1'
_atom_sites_solution_hydrogens geom
_atom_sites_solution_primary direct
_atom_sites_solution_secondary difmap
_audit_creation_method SHELXL-97
_audit_update_record
;
2016-09-27 deposited with the CCDC.
2017-01-04 downloaded from the CCDC.
;
_cell_angle_alpha 90.00
_cell_angle_beta 98.0220(10)
_cell_angle_gamma 90.00
_cell_formula_units_Z 4
_cell_length_a 7.04320(10)
_cell_length_b 18.5654(4)
_cell_length_c 19.9939(4)
_cell_measurement_reflns_used 5891
_cell_measurement_temperature 223(2)
_cell_measurement_theta_max 28.28
_cell_measurement_theta_min 4.08
_cell_volume 2588.82(8)
_computing_cell_refinement 'Collect (Nonius B.V., 1998)'
_computing_data_collection 'Collect (Nonius B.V., 1998)'
_computing_data_reduction 'Denzo-SMN (Otwinowski & Minor, 1997)'
_computing_molecular_graphics 'XP (BrukerAXS, 2000)'
_computing_publication_material 'SHELXL-97 (Sheldrick, 1997)'
_computing_structure_refinement 'SHELXL-97 (Sheldrick, 1997)'
_computing_structure_solution 'SHELXS-97 (Sheldrick, 1990)'
_diffrn_ambient_temperature 223(2)
_diffrn_measured_fraction_theta_full 0.983
_diffrn_measured_fraction_theta_max 0.983
_diffrn_measurement_device_type 'Nonius KappaCCD APEXII'
_diffrn_measurement_method '\w and \f scans'
_diffrn_radiation_monochromator 'Montel mirror'
_diffrn_radiation_source 'rotating anode Nonius FR591'
_diffrn_radiation_type MoK\a
_diffrn_radiation_wavelength 0.71073
_diffrn_reflns_av_R_equivalents 0.040
_diffrn_reflns_av_sigmaI/netI 0.0320
_diffrn_reflns_limit_h_max 8
_diffrn_reflns_limit_h_min -8
_diffrn_reflns_limit_k_max 20
_diffrn_reflns_limit_k_min -22
_diffrn_reflns_limit_l_max 23
_diffrn_reflns_limit_l_min -23
_diffrn_reflns_number 19379
_diffrn_reflns_theta_full 25.00
_diffrn_reflns_theta_max 25.00
_diffrn_reflns_theta_min 4.09
_exptl_absorpt_coefficient_mu 0.145
_exptl_absorpt_correction_T_max 0.9899
_exptl_absorpt_correction_T_min 0.9800
_exptl_absorpt_correction_type multi-scan
_exptl_absorpt_process_details 'Denzo (Otwinowski, Borek, Majewski & Minor, 2003)'
_exptl_crystal_colour colourless
_exptl_crystal_density_diffrn 1.507
_exptl_crystal_density_method 'not measured'
_exptl_crystal_description prism
_exptl_crystal_F_000 1200
_exptl_crystal_size_max 0.14
_exptl_crystal_size_mid 0.12
_exptl_crystal_size_min 0.07
_refine_diff_density_max 0.252
_refine_diff_density_min -0.162
_refine_diff_density_rms 0.036
_refine_ls_extinction_method none
_refine_ls_goodness_of_fit_ref 1.065
_refine_ls_hydrogen_treatment constr
_refine_ls_matrix_type full
_refine_ls_number_parameters 366
_refine_ls_number_reflns 4490
_refine_ls_number_restraints 0
_refine_ls_restrained_S_all 1.065
_refine_ls_R_factor_all 0.0639
_refine_ls_R_factor_gt 0.0490
_refine_ls_shift/su_max 0.000
_refine_ls_shift/su_mean 0.000
_refine_ls_structure_factor_coef Fsqd
_refine_ls_weighting_details 'calc w=1/[\s^2^(Fo^2^)+(0.0361P)^2^+1.7282P] where P=(Fo^2^+2Fc^2^)/3'
_refine_ls_weighting_scheme calc
_refine_ls_wR_factor_gt 0.1108
_refine_ls_wR_factor_ref 0.1222
_reflns_number_gt 3585
_reflns_number_total 4490
_reflns_threshold_expression >2sigma(I)
_cod_data_source_file c6sc04459j2.cif
_cod_data_source_block erk8407
_cod_original_sg_symbol_H-M P21/n
_cod_database_code 1544998

loop_
_symmetry_equiv_pos_as_xyz
'x, y, z'
'-x+1/2, y+1/2, -z+1/2'
'-x, -y, -z'
'x-1/2, -y-1/2, z-1/2'

loop_
_atom_site_label
_atom_site_type_symbol
_atom_site_fract_x
_atom_site_fract_y
_atom_site_fract_z
_atom_site_U_iso_or_equiv
_atom_site_adp_type
_atom_site_occupancy
_atom_site_symmetry_multiplicity
_atom_site_calc_flag
_atom_site_refinement_flags
O1 O 0.9109(2) 0.91209(8) 0.19042(7) 0.0436(4) Uani 1 1 d .
O2 O 1.2292(2) 0.91055(9) 0.23720(8) 0.0499(4) Uani 1 1 d .
N1 N 0.7901(3) 0.87185(10) 0.37360(9) 0.0430(4) Uani 1 1 d .
N2 N 0.9500(3) 0.94044(10) 0.25269(9) 0.0428(4) Uani 1 1 d .
N3 N 1.1220(3) 0.94025(10) 0.27976(10) 0.0491(5) Uani 1 1 d .
B1 B 1.1049(4) 0.89184(15) 0.16996(13) 0.0440(6) Uani 1 1 d .
C1 C 0.6832(3) 0.90755(13) 0.31510(12) 0.0483(6) Uani 1 1 d .
H1A H 0.5640 0.9268 0.3280 0.058 Uiso 1 1 calc R
H1B H 0.6483 0.8716 0.2796 0.058 Uiso 1 1 calc R
C2 C 0.7918(4) 0.96907(12) 0.28583(12) 0.0468(6) Uani 1 1 d .
H2 H 0.8470 1.0007 0.3235 0.056 Uiso 1 1 calc R
C3 C 0.6621(4) 1.01450(15) 0.23490(14) 0.0625(7) Uani 1 1 d .
H3A H 0.7382 1.0506 0.2157 0.094 Uiso 1 1 calc R
H3B H 0.5656 1.0381 0.2574 0.094 Uiso 1 1 calc R
H3C H 0.5999 0.9838 0.1992 0.094 Uiso 1 1 calc R
C11 C 0.7420(4) 0.89993(13) 0.43932(12) 0.0516(6) Uani 1 1 d .
C12 C 0.8840(5) 0.86817(14) 0.49631(13) 0.0637(7) Uani 1 1 d .
H12A H 1.0129 0.8859 0.4922 0.076 Uiso 1 1 calc R
H12B H 0.8508 0.8849 0.5397 0.076 Uiso 1 1 calc R
C13 C 0.8861(5) 0.78692(15) 0.49591(14) 0.0669(8) Uani 1 1 d .
H13A H 0.7598 0.7682 0.5024 0.080 Uiso 1 1 calc R
H13B H 0.9808 0.7689 0.5326 0.080 Uiso 1 1 calc R
C14 C 0.9370(5) 0.76253(15) 0.42849(15) 0.0680(8) Uani 1 1 d .
H14A H 0.9331 0.7098 0.4269 0.082 Uiso 1 1 calc R
H14B H 1.0690 0.7774 0.4253 0.082 Uiso 1 1 calc R
C15 C 0.8061(4) 0.79189(13) 0.36699(13) 0.0565(7) Uani 1 1 d .
C16 C 0.5356(5) 0.88574(19) 0.45246(16) 0.0783(9) Uani 1 1 d .
H16A H 0.4467 0.9009 0.4135 0.117 Uiso 1 1 calc R
H16B H 0.5107 0.9127 0.4919 0.117 Uiso 1 1 calc R
H16C H 0.5190 0.8347 0.4602 0.117 Uiso 1 1 calc R
C17 C 0.7732(5) 0.98164(14) 0.44148(13) 0.0669(8) Uani 1 1 d .
H17A H 0.9009 0.9925 0.4314 0.100 Uiso 1 1 calc R
H17B H 0.7598 0.9996 0.4862 0.100 Uiso 1 1 calc R
H17C H 0.6787 1.0046 0.4083 0.100 Uiso 1 1 calc R
C18 C 0.6113(5) 0.75167(17) 0.35798(17) 0.0789(9) Uani 1 1 d .
H18A H 0.5644 0.7483 0.4012 0.118 Uiso 1 1 calc R
H18B H 0.6282 0.7036 0.3407 0.118 Uiso 1 1 calc R
H18C H 0.5194 0.7779 0.3264 0.118 Uiso 1 1 calc R
C19 C 0.9036(5) 0.77581(15) 0.30470(16) 0.0756(9) Uani 1 1 d .
H19A H 0.8243 0.7937 0.2646 0.113 Uiso 1 1 calc R
H19B H 0.9206 0.7242 0.3007 0.113 Uiso 1 1 calc R
H19C H 1.0277 0.7994 0.3094 0.113 Uiso 1 1 calc R
C21 C 1.1584(3) 0.94574(13) 0.11142(12) 0.0478(6) Uani 1 1 d .
C22 C 1.1727(4) 1.01904(14) 0.12223(14) 0.0547(6) Uani 1 1 d .
F22 F 1.1333(2) 1.04674(8) 0.18160(8) 0.0705(5) Uani 1 1 d .
C23 C 1.2238(4) 1.06819(15) 0.07634(17) 0.0652(8) Uani 1 1 d .
F23 F 1.2335(3) 1.13885(9) 0.09096(11) 0.0964(6) Uani 1 1 d .
C24 C 1.2634(4) 1.04397(16) 0.01503(16) 0.0658(8) Uani 1 1 d .
F24 F 1.3132(3) 1.09041(11) -0.03089(10) 0.0924(6) Uani 1 1 d .
C25 C 1.2493(4) 0.97229(16) 0.00052(14) 0.0601(7) Uani 1 1 d .
F25 F 1.2845(3) 0.94815(11) -0.05984(8) 0.0833(5) Uani 1 1 d .
C26 C 1.1974(4) 0.92501(14) 0.04810(13) 0.0538(6) Uani 1 1 d .
F26 F 1.1816(3) 0.85569(8) 0.02935(8) 0.0746(5) Uani 1 1 d .
C31 C 1.1199(3) 0.80630(12) 0.15708(11) 0.0430(5) Uani 1 1 d .
C32 C 1.2930(4) 0.77063(14) 0.17136(12) 0.0505(6) Uani 1 1 d .
F32 F 1.4539(2) 0.80970(9) 0.18759(9) 0.0721(5) Uani 1 1 d .
C33 C 1.3116(4) 0.69682(14) 0.16977(13) 0.0566(7) Uani 1 1 d .
F33 F 1.4830(3) 0.66519(10) 0.18550(10) 0.0869(6) Uani 1 1 d .
C34 C 1.1513(4) 0.65554(13) 0.15096(13) 0.0578(7) Uani 1 1 d .
F34 F 1.1664(3) 0.58351(8) 0.14879(9) 0.0818(5) Uani 1 1 d .
C35 C 0.9778(4) 0.68808(14) 0.13338(13) 0.0562(6) Uani 1 1 d .
F35 F 0.8213(3) 0.64814(9) 0.11362(10) 0.0850(6) Uani 1 1 d .
C36 C 0.9647(4) 0.76228(13) 0.13655(12) 0.0490(6) Uani 1 1 d .
F36 F 0.7896(2) 0.79106(8) 0.11939(8) 0.0670(4) Uani 1 1 d .

loop_
_atom_site_aniso_label
_atom_site_aniso_U_11
_atom_site_aniso_U_22
_atom_site_aniso_U_33
_atom_site_aniso_U_23
_atom_site_aniso_U_13
_atom_site_aniso_U_12
O1 0.0447(9) 0.0438(9) 0.0418(8) -0.0054(7) 0.0042(7) -0.0032(7)
O2 0.0442(9) 0.0488(10) 0.0550(10) -0.0095(7) 0.0014(7) -0.0002(7)
N1 0.0506(11) 0.0349(10) 0.0437(10) 0.0002(8) 0.0077(9) 0.0015(8)
N2 0.0494(12) 0.0361(10) 0.0423(10) -0.0025(8) 0.0039(9) -0.0034(8)
N3 0.0521(12) 0.0415(11) 0.0521(11) -0.0045(9) 0.0016(10) -0.0028(9)
B1 0.0425(14) 0.0425(14) 0.0464(14) -0.0020(11) 0.0041(11) -0.0027(11)
C1 0.0495(14) 0.0494(14) 0.0455(13) 0.0013(10) 0.0051(10) -0.0030(11)
C2 0.0569(14) 0.0405(12) 0.0443(12) -0.0019(10) 0.0114(11) 0.0030(11)
C3 0.0725(18) 0.0533(16) 0.0648(17) 0.0121(13) 0.0203(14) 0.0196(14)
C11 0.0655(16) 0.0457(14) 0.0454(13) 0.0009(10) 0.0139(11) 0.0076(12)
C12 0.087(2) 0.0545(16) 0.0482(14) 0.0051(12) 0.0051(14) 0.0010(14)
C13 0.086(2) 0.0548(16) 0.0582(16) 0.0149(13) 0.0051(14) 0.0058(15)
C14 0.081(2) 0.0448(15) 0.081(2) 0.0149(13) 0.0211(16) 0.0145(14)
C15 0.0785(18) 0.0355(13) 0.0582(15) -0.0016(11) 0.0193(13) -0.0011(12)
C16 0.076(2) 0.093(2) 0.0726(19) 0.0136(17) 0.0328(16) 0.0165(18)
C17 0.101(2) 0.0500(15) 0.0510(15) -0.0038(12) 0.0156(15) 0.0140(15)
C18 0.102(2) 0.0561(18) 0.080(2) -0.0034(15) 0.0161(18) -0.0285(17)
C19 0.113(3) 0.0429(15) 0.079(2) -0.0026(13) 0.0397(18) 0.0074(16)
C21 0.0407(13) 0.0460(14) 0.0573(14) -0.0002(11) 0.0087(11) -0.0016(10)
C22 0.0503(15) 0.0472(14) 0.0684(17) 0.0006(12) 0.0141(12) -0.0042(11)
F22 0.0898(12) 0.0437(8) 0.0813(11) -0.0087(7) 0.0232(9) -0.0100(8)
C23 0.0540(16) 0.0478(15) 0.095(2) 0.0126(15) 0.0147(15) -0.0059(13)
F23 0.1076(15) 0.0470(10) 0.1396(17) 0.0149(10) 0.0346(13) -0.0153(10)
C24 0.0458(15) 0.0686(19) 0.086(2) 0.0309(16) 0.0187(14) -0.0002(13)
F24 0.0794(12) 0.0926(14) 0.1107(14) 0.0517(11) 0.0321(10) -0.0011(10)
C25 0.0483(15) 0.0751(19) 0.0600(16) 0.0170(14) 0.0184(12) 0.0104(13)
F25 0.0863(12) 0.1039(14) 0.0662(10) 0.0199(9) 0.0333(9) 0.0185(10)
C26 0.0503(14) 0.0523(15) 0.0605(16) 0.0047(12) 0.0135(12) 0.0074(12)
F26 0.1125(14) 0.0540(9) 0.0625(10) -0.0030(7) 0.0302(9) 0.0089(9)
C31 0.0492(13) 0.0407(13) 0.0397(12) -0.0010(9) 0.0083(10) 0.0022(10)
C32 0.0496(14) 0.0524(15) 0.0496(14) -0.0057(11) 0.0077(11) 0.0003(12)
F32 0.0456(8) 0.0740(11) 0.0947(12) -0.0238(9) 0.0032(8) 0.0016(8)
C33 0.0640(17) 0.0539(16) 0.0523(15) 0.0014(11) 0.0099(12) 0.0188(14)
F33 0.0792(12) 0.0806(12) 0.0980(13) -0.0059(10) 0.0022(10) 0.0367(10)
C34 0.080(2) 0.0357(13) 0.0616(16) 0.0007(11) 0.0235(14) 0.0038(13)
F34 0.1162(15) 0.0388(9) 0.0965(13) 0.0036(8) 0.0364(11) 0.0109(9)
C35 0.0634(17) 0.0447(14) 0.0630(16) -0.0065(12) 0.0178(13) -0.0094(13)
F35 0.0780(12) 0.0520(9) 0.1278(15) -0.0250(10) 0.0242(11) -0.0205(9)
C36 0.0496(14) 0.0440(13) 0.0536(14) -0.0055(11) 0.0081(11) 0.0001(11)
F36 0.0490(9) 0.0545(9) 0.0930(12) -0.0150(8) -0.0059(8) -0.0004(7)

loop_
_atom_type_symbol
_atom_type_description
_atom_type_scat_dispersion_real
_atom_type_scat_dispersion_imag
_atom_type_scat_source
C C 0.0033 0.0016 'International Tables Vol C Tables 4.2.6.8 and 6.1.1.4'
H H 0.0000 0.0000 'International Tables Vol C Tables 4.2.6.8 and 6.1.1.4'
B B 0.0013 0.0007 'International Tables Vol C Tables 4.2.6.8 and 6.1.1.4'
N N 0.0061 0.0033 'International Tables Vol C Tables 4.2.6.8 and 6.1.1.4'
O O 0.0106 0.0060 'International Tables Vol C Tables 4.2.6.8 and 6.1.1.4'
F F 0.0171 0.0103 'International Tables Vol C Tables 4.2.6.8 and 6.1.1.4'

loop_
_geom_angle_atom_site_label_1
_geom_angle_atom_site_label_2
_geom_angle_atom_site_label_3
_geom_angle
N2 O1 B1 105.61(16)
N3 O2 B1 110.34(17)
C1 N1 C11 113.03(18)
C1 N1 C15 114.64(19)
C11 N1 C15 116.91(18)
N3 N2 O1 117.30(19)
N3 N2 C2 123.50(19)
O1 N2 C2 119.20(18)
N2 N3 O2 108.90(18)
O1 B1 O2 97.57(17)
O1 B1 C31 111.45(19)
O2 B1 C31 108.64(19)
O1 B1 C21 110.36(19)
O2 B1 C21 109.26(19)
C31 B1 C21 117.7(2)
N1 C1 C2 114.51(19)
N1 C1 H1A 108.6
C2 C1 H1A 108.6
N1 C1 H1B 108.6
C2 C1 H1B 108.6
H1A C1 H1B 107.6
N2 C2 C3 108.65(19)
N2 C2 C1 110.58(19)
C3 C2 C1 112.5(2)
N2 C2 H2 108.3
C3 C2 H2 108.3
C1 C2 H2 108.3
C2 C3 H3A 109.5
C2 C3 H3B 109.5
H3A C3 H3B 109.5
C2 C3 H3C 109.5
H3A C3 H3C 109.5
H3B C3 H3C 109.5
N1 C11 C12 108.4(2)
N1 C11 C17 108.7(2)
C12 C11 C17 106.6(2)
N1 C11 C16 115.2(2)
C12 C11 C16 110.1(2)
C17 C11 C16 107.5(2)
C13 C12 C11 112.9(2)
C13 C12 H12A 109.0
C11 C12 H12A 109.0
C13 C12 H12B 109.0
C11 C12 H12B 109.0
H12A C12 H12B 107.8
C12 C13 C14 107.9(2)
C12 C13 H13A 110.1
C14 C13 H13A 110.1
C12 C13 H13B 110.1
C14 C13 H13B 110.1
H13A C13 H13B 108.4
C13 C14 C15 114.7(2)
C13 C14 H14A 108.6
C15 C14 H14A 108.6
C13 C14 H14B 108.6
C15 C14 H14B 108.6
H14A C14 H14B 107.6
N1 C15 C14 109.1(2)
N1 C15 C19 108.2(2)
C14 C15 C19 107.2(2)
N1 C15 C18 114.3(2)
C14 C15 C18 110.2(2)
C19 C15 C18 107.5(2)
C11 C16 H16A 109.5
C11 C16 H16B 109.5
H16A C16 H16B 109.5
C11 C16 H16C 109.5
H16A C16 H16C 109.5
H16B C16 H16C 109.5
C11 C17 H17A 109.5
C11 C17 H17B 109.5
H17A C17 H17B 109.5
C11 C17 H17C 109.5
H17A C17 H17C 109.5
H17B C17 H17C 109.5
C15 C18 H18A 109.5
C15 C18 H18B 109.5
H18A C18 H18B 109.5
C15 C18 H18C 109.5
H18A C18 H18C 109.5
H18B C18 H18C 109.5
C15 C19 H19A 109.5
C15 C19 H19B 109.5
H19A C19 H19B 109.5
C15 C19 H19C 109.5
H19A C19 H19C 109.5
H19B C19 H19C 109.5
C22 C21 C26 113.4(2)
C22 C21 B1 120.9(2)
C26 C21 B1 125.6(2)
F22 C22 C23 115.8(2)
F22 C22 C21 119.4(2)
C23 C22 C21 124.7(3)
F23 C23 C24 120.3(3)
F23 C23 C22 120.8(3)
C24 C23 C22 118.9(3)
F24 C24 C25 120.0(3)
F24 C24 C23 120.4(3)
C25 C24 C23 119.5(2)
F25 C25 C24 120.0(2)
F25 C25 C26 120.5(3)
C24 C25 C26 119.5(3)
F26 C26 C25 115.9(2)
F26 C26 C21 120.2(2)
C25 C26 C21 123.9(3)
C36 C31 C32 114.6(2)
C36 C31 B1 124.3(2)
C32 C31 B1 120.9(2)
F32 C32 C33 117.5(2)
F32 C32 C31 118.7(2)
C33 C32 C31 123.8(2)
F33 C33 C34 120.0(2)
F33 C33 C32 121.1(3)
C34 C33 C32 119.0(2)
F34 C34 C35 120.3(3)
F34 C34 C33 119.9(3)
C35 C34 C33 119.7(2)
F35 C35 C34 120.0(2)
F35 C35 C36 120.5(2)
C34 C35 C36 119.5(2)
F36 C36 C31 120.1(2)
F36 C36 C35 116.7(2)
C31 C36 C35 123.2(2)

loop_
_geom_bond_atom_site_label_1
_geom_bond_atom_site_label_2
_geom_bond_distance
O1 N2 1.344(2)
O1 B1 1.527(3)
O2 N3 1.333(3)
O2 B1 1.538(3)
N1 C1 1.459(3)
N1 C11 1.496(3)
N1 C15 1.496(3)
N2 N3 1.256(3)
N2 C2 1.473(3)
B1 C31 1.615(3)
B1 C21 1.624(4)
C1 C2 1.535(3)
C1 H1A 0.9800
C1 H1B 0.9800
C2 C3 1.524(3)
C2 H2 0.9900
C3 H3A 0.9700
C3 H3B 0.9700
C3 H3C 0.9700
C11 C12 1.526(4)
C11 C17 1.533(4)
C11 C16 1.536(4)
C12 C13 1.509(4)
C12 H12A 0.9800
C12 H12B 0.9800
C13 C14 1.512(4)
C13 H13A 0.9800
C13 H13B 0.9800
C14 C15 1.531(4)
C14 H14A 0.9800
C14 H14B 0.9800
C15 C19 1.533(4)
C15 C18 1.551(4)
C16 H16A 0.9700
C16 H16B 0.9700
C16 H16C 0.9700
C17 H17A 0.9700
C17 H17B 0.9700
C17 H17C 0.9700
C18 H18A 0.9700
C18 H18B 0.9700
C18 H18C 0.9700
C19 H19A 0.9700
C19 H19B 0.9700
C19 H19C 0.9700
C21 C22 1.379(3)
C21 C26 1.387(3)
C22 F22 1.357(3)
C22 C23 1.377(4)
C23 F23 1.344(3)
C23 C24 1.370(4)
C24 F24 1.341(3)
C24 C25 1.363(4)
C25 F25 1.342(3)
C25 C26 1.381(4)
C26 F26 1.341(3)
C31 C36 1.381(3)
C31 C32 1.382(3)
C32 F32 1.347(3)
C32 C33 1.377(4)
C33 F33 1.340(3)
C33 C34 1.373(4)
C34 F34 1.343(3)
C34 C35 1.365(4)
C35 F35 1.341(3)
C35 C36 1.383(3)
C36 F36 1.344(3)

loop_
_geom_torsion_atom_site_label_1
_geom_torsion_atom_site_label_2
_geom_torsion_atom_site_label_3
_geom_torsion_atom_site_label_4
_geom_torsion
B1 O1 N2 N3 -3.7(2)
B1 O1 N2 C2 176.93(18)
O1 N2 N3 O2 0.4(3)
C2 N2 N3 O2 179.66(18)
B1 O2 N3 N2 3.3(2)
N2 O1 B1 O2 4.8(2)
N2 O1 B1 C31 118.29(19)
N2 O1 B1 C21 -109.04(19)
N3 O2 B1 O1 -4.9(2)
N3 O2 B1 C31 -120.7(2)
N3 O2 B1 C21 109.8(2)
C11 N1 C1 C2 96.8(2)
C15 N1 C1 C2 -125.8(2)
N3 N2 C2 C3 135.7(2)
O1 N2 C2 C3 -45.1(3)
N3 N2 C2 C1 -100.5(2)
O1 N2 C2 C1 78.8(2)
N1 C1 C2 N2 70.3(2)
N1 C1 C2 C3 -168.0(2)
C1 N1 C11 C12 -170.7(2)
C15 N1 C11 C12 52.9(3)
C1 N1 C11 C17 -55.3(3)
C15 N1 C11 C17 168.3(2)
C1 N1 C11 C16 65.4(3)
C15 N1 C11 C16 -71.0(3)
N1 C11 C12 C13 -56.7(3)
C17 C11 C12 C13 -173.6(2)
C16 C11 C12 C13 70.1(3)
C11 C12 C13 C14 58.6(3)
C12 C13 C14 C15 -55.8(3)
C1 N1 C15 C14 174.6(2)
C11 N1 C15 C14 -49.7(3)
C1 N1 C15 C19 58.3(3)
C11 N1 C15 C19 -166.0(2)
C1 N1 C15 C18 -61.5(3)
C11 N1 C15 C18 74.2(3)
C13 C14 C15 N1 50.8(3)
C13 C14 C15 C19 167.7(2)
C13 C14 C15 C18 -75.5(3)
O1 B1 C21 C22 58.9(3)
O2 B1 C21 C22 -47.3(3)
C31 B1 C21 C22 -171.7(2)
O1 B1 C21 C26 -122.4(2)
O2 B1 C21 C26 131.4(2)
C31 B1 C21 C26 7.0(4)
C26 C21 C22 F22 178.3(2)
B1 C21 C22 F22 -2.8(4)
C26 C21 C22 C23 -1.2(4)
B1 C21 C22 C23 177.6(2)
F22 C22 C23 F23 0.2(4)
C21 C22 C23 F23 179.8(2)
F22 C22 C23 C24 -179.3(2)
C21 C22 C23 C24 0.3(4)
F23 C23 C24 F24 0.4(4)
C22 C23 C24 F24 179.9(2)
F23 C23 C24 C25 -178.8(3)
C22 C23 C24 C25 0.7(4)
F24 C24 C25 F25 -0.3(4)
C23 C24 C25 F25 178.8(2)
F24 C24 C25 C26 -179.8(2)
C23 C24 C25 C26 -0.7(4)
F25 C25 C26 F26 -1.2(4)
C24 C25 C26 F26 178.2(2)
F25 C25 C26 C21 -179.9(2)
C24 C25 C26 C21 -0.4(4)
C22 C21 C26 F26 -177.3(2)
B1 C21 C26 F26 3.9(4)
C22 C21 C26 C25 1.3(4)
B1 C21 C26 C25 -177.5(2)
O1 B1 C31 C36 27.6(3)
O2 B1 C31 C36 134.0(2)
C21 B1 C31 C36 -101.3(3)
O1 B1 C31 C32 -147.2(2)
O2 B1 C31 C32 -40.9(3)
C21 B1 C31 C32 83.9(3)
C36 C31 C32 F32 175.8(2)
B1 C31 C32 F32 -8.9(3)
C36 C31 C32 C33 -3.9(4)
B1 C31 C32 C33 171.4(2)
F32 C32 C33 F33 1.7(4)
C31 C32 C33 F33 -178.6(2)
F32 C32 C33 C34 -177.6(2)
C31 C32 C33 C34 2.1(4)
F33 C33 C34 F34 0.4(4)
C32 C33 C34 F34 179.7(2)
F33 C33 C34 C35 -178.4(2)
C32 C33 C34 C35 0.9(4)
F34 C34 C35 F35 -0.2(4)
C33 C34 C35 F35 178.6(2)
F34 C34 C35 C36 179.4(2)
C33 C34 C35 C36 -1.8(4)
C32 C31 C36 F36 -178.1(2)
B1 C31 C36 F36 6.8(4)
C32 C31 C36 C35 2.9(4)
B1 C31 C36 C35 -172.2(2)
F35 C35 C36 F36 0.3(4)
C34 C35 C36 F36 -179.2(2)
F35 C35 C36 C31 179.4(2)
C34 C35 C36 C31 -0.2(4)
